data_8102398
loop_
_publ_author_name
'Qibao Wang'
'Ruifang Ding'
'Xiangao Quan'
'Daodong Zhang'

_publ_section_title
;
 Crystal structure of
 mer-trans-iodomethyl-(3-methoxy-2-oxobenzoyl)-bis(trimethylphosphine)nickel(II),
 Ni[(P(CH3)3)2(C8H6O3)CH3]I
;
_journal_issue 1
_journal_name_full 'Zeitschrift f\"ur Kristallographie - New Crystal Structures'
_journal_page_first 89
_journal_volume 224
_journal_year 2009
_chemical_formula_sum 'C15 H27 I Ni O3 P2'
_chemical_formula_weight 502.92
_space_group_IT_number 14
_symmetry_cell_setting monoclinic
_symmetry_space_group_name_Hall '-P 2yn'
_symmetry_space_group_name_H-M 'P 1 21/n 1'
_atom_sites_solution_hydrogens geom
_atom_sites_solution_primary direct
_atom_sites_solution_secondary difmap
_audit_creation_method SHELXL-97
_cell_angle_alpha 90.00
_cell_angle_beta 91.323(5)
_cell_angle_gamma 90.00
_cell_formula_units_Z 4
_cell_length_a 11.3974(8)
_cell_length_b 13.0518(7)
_cell_length_c 13.7797(9)
_cell_measurement_reflns_used 1854
_cell_measurement_temperature 273(2)
_cell_measurement_theta_max 22.96
_cell_measurement_theta_min 2.29
_cell_volume 2049.3(2)
_computing_cell_refinement 'Bruker SMART'
_computing_data_collection 'Bruker SMART'
_computing_data_reduction 'Bruker SAINT'
_computing_molecular_graphics 'Bruker SHELXTL'
_computing_publication_material 'Bruker SHELXTL'
_computing_structure_refinement 'SHELXL-97 (Sheldrick, 1997)'
_computing_structure_solution 'SHELXS-97 (Sheldrick, 1990)'
_diffrn_ambient_temperature 273(2)
_diffrn_measured_fraction_theta_full 0.993
_diffrn_measured_fraction_theta_max 0.993
_diffrn_measurement_device_type 'CCD area detector'
_diffrn_measurement_method 'phi and omega scans'
_diffrn_radiation_monochromator graphite
_diffrn_radiation_source 'fine-focus sealed tube'
_diffrn_radiation_type MoK\a
_diffrn_radiation_wavelength 0.71073
_diffrn_reflns_av_R_equivalents 0.1052
_diffrn_reflns_av_sigmaI/netI 0.1142
_diffrn_reflns_limit_h_max 14
_diffrn_reflns_limit_h_min -14
_diffrn_reflns_limit_k_max 15
_diffrn_reflns_limit_k_min -17
_diffrn_reflns_limit_l_max 16
_diffrn_reflns_limit_l_min -17
_diffrn_reflns_number 10451
_diffrn_reflns_theta_full 27.56
_diffrn_reflns_theta_max 27.56
_diffrn_reflns_theta_min 2.29
_exptl_absorpt_coefficient_mu 2.617
_exptl_absorpt_correction_T_max 0.5724
_exptl_absorpt_correction_T_min 0.4611
_exptl_absorpt_correction_type multi-scan
_exptl_absorpt_process_details sadabs
_exptl_crystal_colour orange-red
_exptl_crystal_density_diffrn 1.630
_exptl_crystal_density_method 'not measured'
_exptl_crystal_description block
_exptl_crystal_F_000 1008
_exptl_crystal_size_max 0.35
_exptl_crystal_size_mid 0.27
_exptl_crystal_size_min 0.24
_refine_diff_density_max 4.758
_refine_diff_density_min -1.118
_refine_diff_density_rms 0.206
_refine_ls_extinction_method none
_refine_ls_goodness_of_fit_ref 0.970
_refine_ls_hydrogen_treatment constr
_refine_ls_matrix_type full
_refine_ls_number_parameters 207
_refine_ls_number_reflns 4694
_refine_ls_number_restraints 0
_refine_ls_restrained_S_all 0.970
_refine_ls_R_factor_all 0.1499
_refine_ls_R_factor_gt 0.0847
_refine_ls_shift/su_max 0.000
_refine_ls_shift/su_mean 0.000
_refine_ls_structure_factor_coef Fsqd
_refine_ls_weighting_details 'calc w=1/[\s^2^(Fo^2^)+(0.1589P)^2^+0.0000P] where P=(Fo^2^+2Fc^2^)/3'
_refine_ls_weighting_scheme calc
_refine_ls_wR_factor_gt 0.2504
_refine_ls_wR_factor_ref 0.2846
_reflns_number_gt 2256
_reflns_number_total 4694
_reflns_threshold_expression >2sigma(I)
_cod_data_source_file 1267-2496.cff
_cod_data_source_block 02
_cod_depositor_comments
;
The following automatic conversions were performed:
'_symmetry_cell_setting' value 'Monoclinic' changed to 'monoclinic'
according to '/home/saulius/struct/CIF-dictionaries/cif_core.dic'
dictionary named 'cif_core.dic' version 2.4.1 from 2010-06-29.

Automatic conversion script
Id: cif_fix_enum 1555 2011-01-17 13:19:09Z saulius 
;
_cod_original_sg_symbol_H-M P2(1)/n
_cod_database_code 8102398

loop_
_symmetry_equiv_pos_as_xyz
'x, y, z'
'-x+1/2, y+1/2, -z+1/2'
'-x, -y, -z'
'x-1/2, -y-1/2, z-1/2'

loop_
_atom_site_label
_atom_site_type_symbol
_atom_site_fract_x
_atom_site_fract_y
_atom_site_fract_z
_atom_site_U_iso_or_equiv
_atom_site_adp_type
_atom_site_occupancy
_atom_site_symmetry_multiplicity
_atom_site_calc_flag
_atom_site_refinement_flags
_atom_site_disorder_assembly
_atom_site_disorder_group
Ni1 Ni 0.36976(11) 0.78862(9) 0.17218(10) 0.0455(4) Uani 1 1 d . . .
O1 O 0.5588(7) 0.9260(6) 0.1505(7) 0.078(2) Uani 1 1 d . . .
O2 O 0.4404(5) 0.6510(5) 0.2029(4) 0.0436(15) Uani 1 1 d . . .
O3 O 0.5839(8) 0.4793(7) 0.2341(7) 0.078(2) Uani 1 1 d . . .
P1 P 0.3727(3) 0.7613(3) 0.0114(2) 0.0617(8) Uani 1 1 d . . .
P2 P 0.3600(3) 0.8277(2) 0.3313(2) 0.0606(8) Uani 1 1 d . . .
I1 I 0.16002(7) 0.69392(6) 0.17812(7) 0.0728(4) Uani 1 1 d . . .
C1 C 0.6104(9) 0.7504(10) 0.1775(7) 0.056(3) Uani 1 1 d . . .
C2 C 0.7314(9) 0.7552(12) 0.1688(8) 0.068(3) Uani 1 1 d . . .
H2 H 0.7674 0.8173 0.1551 0.081 Uiso 1 1 calc R . .
C3 C 0.7947(11) 0.6718(14) 0.1798(10) 0.084(4) Uani 1 1 d . . .
H3 H 0.8750 0.6757 0.1696 0.100 Uiso 1 1 calc R . .
C4 C 0.7492(11) 0.5816(11) 0.2051(9) 0.072(4) Uani 1 1 d . . .
H4 H 0.7972 0.5251 0.2168 0.086 Uiso 1 1 calc R . .
C5 C 0.6291(10) 0.5743(9) 0.2136(8) 0.060(3) Uani 1 1 d . . .
C6 C 0.5545(9) 0.6558(8) 0.1979(7) 0.050(2) Uani 1 1 d . . .
C7 C 0.5303(9) 0.8398(9) 0.1665(8) 0.054(3) Uani 1 1 d . . .
C8 C 0.3976(17) 0.6283(12) -0.0134(11) 0.108(6) Uani 1 1 d . . .
H8A H 0.3385 0.5878 0.0171 0.163 Uiso 1 1 calc R . .
H8B H 0.4737 0.6088 0.0116 0.163 Uiso 1 1 calc R . .
H8C H 0.3939 0.6170 -0.0823 0.163 Uiso 1 1 calc R . .
C9 C 0.4832(13) 0.8250(11) -0.0602(10) 0.085(4) Uani 1 1 d . . .
H9A H 0.4683 0.8115 -0.1278 0.127 Uiso 1 1 calc R . .
H9B H 0.5596 0.7996 -0.0417 0.127 Uiso 1 1 calc R . .
H9C H 0.4801 0.8975 -0.0488 0.127 Uiso 1 1 calc R . .
C10 C 0.2406(16) 0.7942(14) -0.0560(11) 0.116(6) Uani 1 1 d . . .
H10A H 0.2446 0.7671 -0.1206 0.174 Uiso 1 1 calc R . .
H10B H 0.2329 0.8674 -0.0590 0.174 Uiso 1 1 calc R . .
H10C H 0.1740 0.7656 -0.0243 0.174 Uiso 1 1 calc R . .
C11 C 0.3627(15) 0.7165(10) 0.4062(10) 0.086(4) Uani 1 1 d . . .
H11A H 0.4333 0.6785 0.3952 0.130 Uiso 1 1 calc R . .
H11B H 0.2958 0.6744 0.3906 0.130 Uiso 1 1 calc R . .
H11C H 0.3605 0.7367 0.4731 0.130 Uiso 1 1 calc R . .
C12 C 0.2284(14) 0.8908(10) 0.3687(10) 0.093(5) Uani 1 1 d . . .
H12A H 0.1613 0.8578 0.3390 0.140 Uiso 1 1 calc R . .
H12B H 0.2304 0.9613 0.3491 0.140 Uiso 1 1 calc R . .
H12C H 0.2231 0.8869 0.4381 0.140 Uiso 1 1 calc R . .
C13 C 0.4734(13) 0.9077(11) 0.3814(11) 0.088(4) Uani 1 1 d . . .
H13A H 0.4653 0.9122 0.4505 0.132 Uiso 1 1 calc R . .
H13B H 0.4672 0.9749 0.3535 0.132 Uiso 1 1 calc R . .
H13C H 0.5486 0.8789 0.3671 0.132 Uiso 1 1 calc R . .
C14 C 0.3100(11) 0.9297(8) 0.1389(10) 0.070(3) Uani 1 1 d . . .
H14A H 0.3325 0.9766 0.1897 0.105 Uiso 1 1 calc R . .
H14B H 0.2260 0.9281 0.1321 0.105 Uiso 1 1 calc R . .
H14C H 0.3431 0.9518 0.0789 0.105 Uiso 1 1 calc R . .
C15 C 0.5253(13) 0.4676(10) 0.3196(14) 0.099(5) Uani 1 1 d . . .
H15A H 0.5797 0.4748 0.3734 0.148 Uiso 1 1 calc R . .
H15B H 0.4900 0.4009 0.3213 0.148 Uiso 1 1 calc R . .
H15C H 0.4654 0.5190 0.3237 0.148 Uiso 1 1 calc R . .

loop_
_atom_site_aniso_label
_atom_site_aniso_U_11
_atom_site_aniso_U_22
_atom_site_aniso_U_33
_atom_site_aniso_U_23
_atom_site_aniso_U_13
_atom_site_aniso_U_12
Ni1 0.0373(7) 0.0412(7) 0.0584(8) 0.0001(6) 0.0108(6) 0.0005(5)
O1 0.063(5) 0.064(5) 0.106(7) 0.009(5) 0.014(5) -0.026(4)
O2 0.030(3) 0.049(4) 0.052(4) 0.010(3) 0.002(3) 0.006(3)
O3 0.080(6) 0.069(6) 0.084(6) -0.016(5) -0.005(5) 0.024(5)
P1 0.0609(19) 0.0674(19) 0.0572(17) -0.0063(15) 0.0136(14) -0.0126(15)
P2 0.0636(19) 0.0548(17) 0.0641(19) -0.0017(14) 0.0148(15) -0.0007(14)
I1 0.0494(5) 0.0614(6) 0.1083(8) 0.0028(4) 0.0167(4) -0.0045(3)
C1 0.040(6) 0.083(8) 0.046(6) 0.024(6) 0.009(4) 0.001(6)
C2 0.034(6) 0.110(10) 0.059(7) 0.028(7) 0.007(5) 0.000(6)
C3 0.041(7) 0.134(13) 0.077(9) -0.006(9) 0.022(6) 0.016(8)
C4 0.053(7) 0.097(10) 0.065(8) 0.001(7) 0.004(6) 0.028(7)
C5 0.062(7) 0.059(7) 0.060(7) -0.012(6) 0.011(6) 0.004(6)
C6 0.052(6) 0.057(6) 0.039(5) -0.010(5) -0.003(5) 0.014(5)
C7 0.041(6) 0.063(7) 0.059(7) -0.005(5) -0.001(5) -0.007(5)
C8 0.157(16) 0.083(10) 0.086(10) -0.041(8) 0.030(10) -0.010(10)
C9 0.081(9) 0.098(10) 0.077(9) 0.017(7) 0.027(7) 0.002(8)
C10 0.111(14) 0.169(18) 0.068(9) 0.039(10) 0.006(9) 0.007(12)
C11 0.116(12) 0.078(9) 0.066(8) 0.015(7) 0.018(8) 0.024(8)
C12 0.142(14) 0.061(8) 0.080(9) -0.009(6) 0.045(9) 0.006(8)
C13 0.087(10) 0.081(9) 0.096(10) -0.023(8) 0.007(8) -0.022(8)
C14 0.062(7) 0.046(6) 0.102(9) -0.009(6) 0.011(7) 0.005(5)
C15 0.074(10) 0.051(7) 0.172(17) 0.005(9) 0.012(10) -0.010(7)

loop_
_atom_type_symbol
_atom_type_description
_atom_type_scat_dispersion_real
_atom_type_scat_dispersion_imag
_atom_type_scat_source
C C 0.0033 0.0016 'International Tables Vol C Tables 4.2.6.8 and 6.1.1.4'
H H 0.0000 0.0000 'International Tables Vol C Tables 4.2.6.8 and 6.1.1.4'
O O 0.0106 0.0060 'International Tables Vol C Tables 4.2.6.8 and 6.1.1.4'
P P 0.1023 0.0942 'International Tables Vol C Tables 4.2.6.8 and 6.1.1.4'
Ni Ni 0.3393 1.1124 'International Tables Vol C Tables 4.2.6.8 and 6.1.1.4'
I I -0.4742 1.8119 'International Tables Vol C Tables 4.2.6.8 and 6.1.1.4'

loop_
_geom_angle_atom_site_label_1
_geom_angle_atom_site_label_2
_geom_angle_atom_site_label_3
_geom_angle
_geom_angle_site_symmetry_1
_geom_angle_site_symmetry_3
_geom_angle_publ_flag
C7 Ni1 O2 86.7(4) . . ?
C7 Ni1 C14 89.4(5) . . ?
O2 Ni1 C14 176.1(4) . . ?
C7 Ni1 P1 88.8(3) . . ?
O2 Ni1 P1 92.9(2) . . ?
C14 Ni1 P1 86.2(4) . . ?
C7 Ni1 P2 91.7(3) . . ?
O2 Ni1 P2 91.5(2) . . ?
C14 Ni1 P2 89.5(4) . . ?
P1 Ni1 P2 175.60(13) . . ?
C7 Ni1 I1 172.7(4) . . ?
O2 Ni1 I1 86.29(18) . . ?
C14 Ni1 I1 97.5(3) . . ?
P1 Ni1 I1 89.47(9) . . ?
P2 Ni1 I1 90.58(9) . . ?
C6 O2 Ni1 109.9(6) . . ?
C5 O3 C15 117.8(9) . . ?
C8 P1 C10 105.4(9) . . ?
C8 P1 C9 103.0(7) . . ?
C10 P1 C9 101.1(7) . . ?
C8 P1 Ni1 110.3(5) . . ?
C10 P1 Ni1 116.0(6) . . ?
C9 P1 Ni1 119.3(5) . . ?
C11 P2 C13 104.4(8) . . ?
C11 P2 C12 102.2(7) . . ?
C13 P2 C12 102.8(7) . . ?
C11 P2 Ni1 112.3(5) . . ?
C13 P2 Ni1 117.1(5) . . ?
C12 P2 Ni1 116.3(5) . . ?
C2 C1 C6 120.5(11) . . ?
C2 C1 C7 124.3(11) . . ?
C6 C1 C7 115.2(9) . . ?
C3 C2 C1 119.8(13) . . ?
C3 C2 H2 120.1 . . ?
C1 C2 H2 120.1 . . ?
C2 C3 C4 123.0(12) . . ?
C2 C3 H3 118.5 . . ?
C4 C3 H3 118.5 . . ?
C3 C4 C5 118.3(12) . . ?
C3 C4 H4 120.8 . . ?
C5 C4 H4 120.8 . . ?
O3 C5 C6 119.8(10) . . ?
O3 C5 C4 117.1(11) . . ?
C6 C5 C4 123.0(12) . . ?
O2 C6 C5 124.5(10) . . ?
O2 C6 C1 120.3(9) . . ?
C5 C6 C1 115.2(10) . . ?
O1 C7 C1 126.2(10) . . ?
O1 C7 Ni1 126.2(9) . . ?
C1 C7 Ni1 107.5(8) . . ?
P1 C8 H8A 109.5 . . ?
P1 C8 H8B 109.5 . . ?
H8A C8 H8B 109.5 . . ?
P1 C8 H8C 109.5 . . ?
H8A C8 H8C 109.5 . . ?
H8B C8 H8C 109.5 . . ?
P1 C9 H9A 109.5 . . ?
P1 C9 H9B 109.5 . . ?
H9A C9 H9B 109.5 . . ?
P1 C9 H9C 109.5 . . ?
H9A C9 H9C 109.5 . . ?
H9B C9 H9C 109.5 . . ?
P1 C10 H10A 109.5 . . ?
P1 C10 H10B 109.5 . . ?
H10A C10 H10B 109.5 . . ?
P1 C10 H10C 109.5 . . ?
H10A C10 H10C 109.5 . . ?
H10B C10 H10C 109.5 . . ?
P2 C11 H11A 109.5 . . ?
P2 C11 H11B 109.5 . . ?
H11A C11 H11B 109.5 . . ?
P2 C11 H11C 109.5 . . ?
H11A C11 H11C 109.5 . . ?
H11B C11 H11C 109.5 . . ?
P2 C12 H12A 109.5 . . ?
P2 C12 H12B 109.5 . . ?
H12A C12 H12B 109.5 . . ?
P2 C12 H12C 109.5 . . ?
H12A C12 H12C 109.5 . . ?
H12B C12 H12C 109.5 . . ?
P2 C13 H13A 109.5 . . ?
P2 C13 H13B 109.5 . . ?
H13A C13 H13B 109.5 . . ?
P2 C13 H13C 109.5 . . ?
H13A C13 H13C 109.5 . . ?
H13B C13 H13C 109.5 . . ?
Ni1 C14 H14A 109.5 . . ?
Ni1 C14 H14B 109.5 . . ?
H14A C14 H14B 109.5 . . ?
Ni1 C14 H14C 109.5 . . ?
H14A C14 H14C 109.5 . . ?
H14B C14 H14C 109.5 . . ?
O3 C15 H15A 109.5 . . ?
O3 C15 H15B 109.5 . . ?
H15A C15 H15B 109.5 . . ?
O3 C15 H15C 109.5 . . ?
H15A C15 H15C 109.5 . . ?
H15B C15 H15C 109.5 . . ?

loop_
_geom_bond_atom_site_label_1
_geom_bond_atom_site_label_2
_geom_bond_distance
_geom_bond_site_symmetry_2
_geom_bond_publ_flag
Ni1 C7 1.951(11) . ?
Ni1 O2 2.009(6) . ?
Ni1 C14 2.013(10) . ?
Ni1 P1 2.245(3) . ?
Ni1 P2 2.256(3) . ?
Ni1 I1 2.6940(14) . ?
O1 C7 1.193(13) . ?
O2 C6 1.305(12) . ?
O3 C5 1.375(14) . ?
O3 C15 1.377(17) . ?
P1 C8 1.794(15) . ?
P1 C10 1.802(17) . ?
P1 C9 1.818(13) . ?
P2 C11 1.780(12) . ?
P2 C13 1.788(13) . ?
P2 C12 1.797(14) . ?
C1 C2 1.388(15) . ?
C1 C6 1.420(16) . ?
C1 C7 1.488(17) . ?
C2 C3 1.313(19) . ?
C2 H2 0.9300 . ?
C3 C4 1.337(18) . ?
C3 H3 0.9300 . ?
C4 C5 1.380(16) . ?
C4 H4 0.9300 . ?
C5 C6 1.375(15) . ?
C8 H8A 0.9600 . ?
C8 H8B 0.9600 . ?
C8 H8C 0.9600 . ?
C9 H9A 0.9600 . ?
C9 H9B 0.9600 . ?
C9 H9C 0.9600 . ?
C10 H10A 0.9600 . ?
C10 H10B 0.9600 . ?
C10 H10C 0.9600 . ?
C11 H11A 0.9600 . ?
C11 H11B 0.9600 . ?
C11 H11C 0.9600 . ?
C12 H12A 0.9600 . ?
C12 H12B 0.9600 . ?
C12 H12C 0.9600 . ?
C13 H13A 0.9600 . ?
C13 H13B 0.9600 . ?
C13 H13C 0.9600 . ?
C14 H14A 0.9600 . ?
C14 H14B 0.9600 . ?
C14 H14C 0.9600 . ?
C15 H15A 0.9600 . ?
C15 H15B 0.9600 . ?
C15 H15C 0.9600 . ?
